data_7020187
loop_
_publ_author_name
'Gao, Shang'
'Fan, Jiangli'
'Sun, Shiguo'
'Song, Fengling'
'Peng, Xiaojun'
'Duan, Qian'
'Jiang, Dayong'
'Liang, Qingcheng'

_publ_section_title
;
 Di/mono-nuclear iron(I)/(II) complexes as functional models for the 2Fe2S
 subunit and distal Fe moiety of the active site of [FeFe] hydrogenases:
 protonations, molecular structures and electrochemical properties.
;
_journal_issue 39
_journal_name_full 'Dalton transactions (Cambridge, England : 2003)'
_journal_page_first 12064
_journal_page_last 12074
_journal_paper_doi 10.1039/c2dt30934c
_journal_volume 41
_journal_year 2012
_chemical_formula_moiety 'C11 H3 F3 Fe2 N2 O9 S3'
_chemical_formula_sum 'C11 H3 F3 Fe2 N2 O9 S3'
_chemical_formula_weight 572.03
_chemical_name_systematic
;
?
;
_space_group_IT_number 14
_symmetry_cell_setting monoclinic
_symmetry_space_group_name_Hall '-P 2ybc'
_symmetry_space_group_name_H-M 'P 1 21/c 1'
_atom_sites_solution_hydrogens geom
_atom_sites_solution_primary direct
_atom_sites_solution_secondary difmap
_audit_creation_method SHELXL-97
_cell_angle_alpha 90.00
_cell_angle_beta 94.517(4)
_cell_angle_gamma 90.00
_cell_formula_units_Z 8
_cell_length_a 7.947(3)
_cell_length_b 22.973(8)
_cell_length_c 20.733(7)
_cell_measurement_reflns_used 5896
_cell_measurement_temperature 273(2)
_cell_measurement_theta_max 25.55
_cell_measurement_theta_min 2.65
_cell_volume 3773(2)
_computing_cell_refinement 'Bruker SMART'
_computing_data_collection 'Bruker SMART'
_computing_data_reduction 'Bruker SAINT'
_computing_molecular_graphics 'Bruker SHELXTL'
_computing_publication_material 'Bruker SHELXTL'
_computing_structure_refinement 'SHELXL-97 (Sheldrick, 1997)'
_computing_structure_solution 'SHELXS-97 (Sheldrick, 1990)'
_diffrn_ambient_temperature 273(2)
_diffrn_measured_fraction_theta_full 0.997
_diffrn_measured_fraction_theta_max 0.997
_diffrn_measurement_device_type 'CCD area detector'
_diffrn_measurement_method 'phi and omega scans'
_diffrn_radiation_monochromator graphite
_diffrn_radiation_source 'fine-focus sealed tube'
_diffrn_radiation_type MoK\a
_diffrn_radiation_wavelength 0.71073
_diffrn_reflns_av_R_equivalents 0.0312
_diffrn_reflns_av_sigmaI/netI 0.0388
_diffrn_reflns_limit_h_max 8
_diffrn_reflns_limit_h_min -9
_diffrn_reflns_limit_k_max 28
_diffrn_reflns_limit_k_min -25
_diffrn_reflns_limit_l_max 25
_diffrn_reflns_limit_l_min -25
_diffrn_reflns_number 19908
_diffrn_reflns_theta_full 26.00
_diffrn_reflns_theta_max 26.00
_diffrn_reflns_theta_min 1.97
_exptl_absorpt_coefficient_mu 1.948
_exptl_absorpt_correction_T_max 0.8290
_exptl_absorpt_correction_T_min 0.7587
_exptl_absorpt_correction_type multi-scan
_exptl_absorpt_process_details SADABS
_exptl_crystal_colour red
_exptl_crystal_density_diffrn 2.014
_exptl_crystal_density_method 'not measured'
_exptl_crystal_description block
_exptl_crystal_F_000 2256
_exptl_crystal_size_max 0.15
_exptl_crystal_size_mid 0.12
_exptl_crystal_size_min 0.10
_refine_diff_density_max 0.495
_refine_diff_density_min -0.325
_refine_diff_density_rms 0.068
_refine_ls_extinction_method none
_refine_ls_goodness_of_fit_ref 1.050
_refine_ls_hydrogen_treatment mixed
_refine_ls_matrix_type full
_refine_ls_number_parameters 549
_refine_ls_number_reflns 7393
_refine_ls_number_restraints 0
_refine_ls_restrained_S_all 1.050
_refine_ls_R_factor_all 0.0516
_refine_ls_R_factor_gt 0.0338
_refine_ls_shift/su_max 0.001
_refine_ls_shift/su_mean 0.000
_refine_ls_structure_factor_coef Fsqd
_refine_ls_weighting_details 'calc w=1/[\s^2^(Fo^2^)+(0.0401P)^2^+0.0765P] where P=(Fo^2^+2Fc^2^)/3'
_refine_ls_weighting_scheme calc
_refine_ls_wR_factor_gt 0.0778
_refine_ls_wR_factor_ref 0.0834
_reflns_number_gt 5575
_reflns_number_total 7393
_reflns_threshold_expression >2sigma(I)
_cod_data_source_file c2dt30934c.txt
_cod_data_source_block 1NH
_cod_depositor_comments
;
The following automatic conversions were performed:

'_symmetry_cell_setting' value 'Monoclinic' changed to 'monoclinic'
according to /home/saulius/struct/CIF-dictionaries/cif_core.dic
dictionary named 'cif_core.dic' version 2.4.2 from 2011-04-26.

Automatic conversion script
Id: cif_fix_values 1891 2012-01-12 08:04:46Z andrius 
;
_cod_original_cell_volume 3774(2)
_cod_original_sg_symbol_H-M 'P2(1)/c '
_cod_database_code 7020187

loop_
_symmetry_equiv_pos_as_xyz
'x, y, z'
'-x, y+1/2, -z+1/2'
'-x, -y, -z'
'x, -y-1/2, z-1/2'

loop_
_atom_site_label
_atom_site_type_symbol
_atom_site_fract_x
_atom_site_fract_y
_atom_site_fract_z
_atom_site_U_iso_or_equiv
_atom_site_adp_type
_atom_site_occupancy
_atom_site_symmetry_multiplicity
_atom_site_calc_flag
_atom_site_refinement_flags
Fe1 Fe -0.33159(5) 0.391217(18) 0.155840(19) 0.03449(11) Uani 1 1 d .
Fe4 Fe -0.79217(6) 0.659196(17) 0.143534(19) 0.03400(11) Uani 1 1 d .
Fe3 Fe -0.50555(6) 0.700444(18) 0.146874(19) 0.03660(12) Uani 1 1 d .
Fe2 Fe -0.04846(6) 0.433028(18) 0.152402(19) 0.03595(12) Uani 1 1 d .
S1 S -0.10021(10) 0.35008(3) 0.20906(3) 0.03338(17) Uani 1 1 d .
S2 S -0.24141(10) 0.47034(3) 0.21722(3) 0.03577(18) Uani 1 1 d .
S5 S -0.70254(10) 0.73363(3) 0.21123(3) 0.03313(17) Uani 1 1 d .
S4 S -0.56330(10) 0.61393(3) 0.19492(4) 0.03670(18) Uani 1 1 d .
S3 S -0.39678(10) 0.56409(4) 0.65032(4) 0.0442(2) Uani 1 1 d .
S6 S -0.05279(11) 0.61071(4) 0.38638(4) 0.0489(2) Uani 1 1 d .
N2 N -0.1638(3) 0.46270(11) 0.34677(11) 0.0337(5) Uani 1 1 d .
C7 C -0.1123(3) 0.37924(11) 0.28844(13) 0.0297(6) Uani 1 1 d .
N4 N -0.6615(3) 0.71661(11) 0.34003(11) 0.0393(6) Uani 1 1 d .
N1 N -0.0700(3) 0.34845(10) 0.33991(11) 0.0346(6) Uani 1 1 d .
O9 O -0.4843(3) 0.50954(10) 0.65801(12) 0.0596(7) Uani 1 1 d .
C18 C -0.5936(3) 0.63671(12) 0.27352(13) 0.0310(6) Uani 1 1 d .
C19 C -0.6482(4) 0.69354(12) 0.28307(13) 0.0306(6) Uani 1 1 d .
N3 N -0.5701(3) 0.60293(12) 0.32509(13) 0.0382(6) Uani 1 1 d .
C15 C -0.7793(4) 0.61022(14) 0.07766(15) 0.0457(8) Uani 1 1 d .
C2 C -0.3202(5) 0.34071(14) 0.09108(15) 0.0467(8) Uani 1 1 d .
C8 C -0.1682(3) 0.43658(11) 0.28966(13) 0.0296(6) Uani 1 1 d .
C5 C -0.0989(4) 0.48876(14) 0.09330(15) 0.0460(8) Uani 1 1 d .
C12 C -0.3121(5) 0.72894(15) 0.18768(16) 0.0488(8) Uani 1 1 d .
O14 O -0.9963(4) 0.73826(11) 0.05953(12) 0.0804(9) Uani 1 1 d .
O6 O 0.2694(4) 0.48780(13) 0.20147(14) 0.0850(9) Uani 1 1 d .
O2 O -0.3117(4) 0.30981(11) 0.04863(11) 0.0721(8) Uani 1 1 d .
C17 C -0.9729(4) 0.62652(14) 0.17955(15) 0.0420(7) Uani 1 1 d .
C20 C -0.6303(4) 0.68067(15) 0.39082(14) 0.0467(8) Uani 1 1 d .
H20A H -0.6373 0.6956 0.4322 0.056 Uiso 1 1 calc R
C4 C 0.0453(5) 0.38875(15) 0.09388(17) 0.0555(10) Uani 1 1 d .
C9 C -0.1152(4) 0.43335(14) 0.40114(14) 0.0399(7) Uani 1 1 d .
H9B H -0.1108 0.4518 0.4412 0.048 Uiso 1 1 calc R
C13 C -0.4101(5) 0.66165(15) 0.08455(17) 0.0565(10) Uani 1 1 d .
C10 C -0.0729(4) 0.37661(14) 0.39665(14) 0.0401(7) Uani 1 1 d .
H10A H -0.0443 0.3561 0.4346 0.048 Uiso 1 1 calc R
O5 O -0.1310(4) 0.52364(11) 0.05642(11) 0.0692(8) Uani 1 1 d .
F2 F -0.5300(3) 0.56598(12) 0.53228(10) 0.0929(8) Uani 1 1 d .
C16 C -0.9159(5) 0.70862(14) 0.09257(15) 0.0494(8) Uani 1 1 d .
C14 C -0.5531(5) 0.75916(15) 0.09179(15) 0.0501(9) Uani 1 1 d .
O10 O -0.1887(4) 0.74673(13) 0.21086(13) 0.0764(8) Uani 1 1 d .
C6 C 0.1471(5) 0.46504(15) 0.18619(16) 0.0519(9) Uani 1 1 d .
O8 O -0.4997(3) 0.61345(10) 0.66302(12) 0.0645(7) Uani 1 1 d .
C3 C -0.4604(5) 0.43833(16) 0.10371(16) 0.0515(9) Uani 1 1 d .
C1 C -0.5050(4) 0.35523(15) 0.19283(15) 0.0448(8) Uani 1 1 d .
F1 F -0.3054(3) 0.61607(12) 0.54770(11) 0.0945(9) Uani 1 1 d .
O7 O -0.2261(3) 0.56494(13) 0.67604(12) 0.0780(9) Uani 1 1 d .
O11 O -0.3511(4) 0.63683(14) 0.04520(14) 0.0923(10) Uani 1 1 d .
C21 C -0.5892(4) 0.62386(15) 0.38448(15) 0.0480(8) Uani 1 1 d .
H21A H -0.5746 0.5998 0.4206 0.058 Uiso 1 1 calc R
C11 C -0.3782(5) 0.56781(19) 0.56398(17) 0.0626(10) Uani 1 1 d .
O17 O -1.0887(3) 0.60589(11) 0.19590(13) 0.0683(7) Uani 1 1 d .
F6 F -0.2291(3) 0.68926(10) 0.44191(13) 0.0887(8) Uani 1 1 d .
O1 O -0.6156(3) 0.33041(11) 0.20901(12) 0.0696(8) Uani 1 1 d .
O15 O -0.7679(4) 0.57896(11) 0.03560(12) 0.0702(8) Uani 1 1 d .
O19 O -0.2038(3) 0.57636(10) 0.37599(15) 0.0749(8) Uani 1 1 d .
F4 F -0.0185(4) 0.72260(11) 0.39721(17) 0.1202(11) Uani 1 1 d .
O12 O -0.5891(4) 0.79434(11) 0.05507(11) 0.0795(9) Uani 1 1 d .
O3 O -0.5394(4) 0.46842(13) 0.07092(13) 0.0842(9) Uani 1 1 d .
F3 F -0.2870(4) 0.52354(13) 0.54497(12) 0.1072(9) Uani 1 1 d .
F5 F -0.2411(4) 0.69619(12) 0.34077(15) 0.1099(10) Uani 1 1 d .
O20 O 0.0396(4) 0.60319(13) 0.44760(12) 0.0813(9) Uani 1 1 d .
O4 O 0.1041(4) 0.36068(13) 0.05733(15) 0.0957(11) Uani 1 1 d .
O18 O 0.0460(3) 0.61342(13) 0.33207(12) 0.0764(8) Uani 1 1 d .
C22 C -0.1379(5) 0.68368(16) 0.3922(2) 0.0607(10) Uani 1 1 d .
H2 H -0.193(4) 0.5029(14) 0.3489(14) 0.051(10) Uiso 1 1 d .
H3 H -0.552(4) 0.5695(13) 0.3209(15) 0.041(10) Uiso 1 1 d .

loop_
_atom_site_aniso_label
_atom_site_aniso_U_11
_atom_site_aniso_U_22
_atom_site_aniso_U_33
_atom_site_aniso_U_23
_atom_site_aniso_U_13
_atom_site_aniso_U_12
Fe1 0.0382(3) 0.0333(2) 0.0315(2) 0.00219(18) 0.00057(18) -0.00228(19)
Fe4 0.0406(3) 0.0299(2) 0.0311(2) -0.00086(17) 0.00053(19) -0.00057(18)
Fe3 0.0430(3) 0.0342(2) 0.0337(2) -0.00124(18) 0.0103(2) -0.00309(19)
Fe2 0.0400(3) 0.0336(2) 0.0352(2) 0.00233(18) 0.00899(19) -0.00321(19)
S1 0.0409(4) 0.0274(4) 0.0322(4) -0.0018(3) 0.0047(3) 0.0018(3)
S2 0.0419(5) 0.0278(4) 0.0378(4) 0.0023(3) 0.0043(3) 0.0044(3)
S5 0.0429(5) 0.0265(4) 0.0298(3) 0.0011(3) 0.0022(3) 0.0048(3)
S4 0.0424(5) 0.0279(4) 0.0402(4) -0.0016(3) 0.0058(3) 0.0050(3)
S3 0.0380(5) 0.0518(5) 0.0423(4) 0.0078(4) 0.0001(4) -0.0091(4)
S6 0.0430(5) 0.0491(5) 0.0548(5) -0.0096(4) 0.0048(4) -0.0030(4)
N2 0.0278(14) 0.0340(14) 0.0393(14) -0.0074(12) 0.0027(11) -0.0030(11)
C7 0.0268(15) 0.0284(15) 0.0341(14) -0.0052(12) 0.0039(12) -0.0056(12)
N4 0.0435(16) 0.0451(15) 0.0296(12) -0.0028(11) 0.0050(11) 0.0002(12)
N1 0.0367(14) 0.0341(14) 0.0327(13) 0.0029(11) 0.0000(11) -0.0025(11)
O9 0.0411(14) 0.0425(14) 0.0947(18) 0.0220(13) 0.0014(13) -0.0015(11)
C18 0.0272(16) 0.0330(16) 0.0323(14) 0.0037(12) -0.0011(12) -0.0004(12)
C19 0.0292(16) 0.0305(15) 0.0323(14) 0.0030(12) 0.0028(12) -0.0002(12)
N3 0.0341(15) 0.0346(16) 0.0452(15) 0.0125(13) -0.0004(12) 0.0014(12)
C15 0.054(2) 0.0422(19) 0.0405(17) 0.0020(15) -0.0006(16) -0.0032(16)
C2 0.058(2) 0.044(2) 0.0366(17) 0.0084(15) -0.0034(16) -0.0050(16)
C8 0.0261(15) 0.0288(15) 0.0341(14) -0.0019(12) 0.0033(12) -0.0033(12)
C5 0.052(2) 0.043(2) 0.0440(18) -0.0005(16) 0.0091(16) -0.0068(16)
C12 0.052(2) 0.051(2) 0.0453(18) -0.0047(16) 0.0156(17) -0.0040(18)
O14 0.110(3) 0.0559(17) 0.0677(16) 0.0046(14) -0.0381(17) 0.0173(16)
O6 0.068(2) 0.093(2) 0.090(2) 0.0319(17) -0.0208(16) -0.0376(17)
O2 0.123(3) 0.0561(16) 0.0375(13) -0.0120(12) 0.0051(15) -0.0083(16)
C17 0.045(2) 0.0375(18) 0.0424(17) -0.0012(14) -0.0041(15) 0.0014(15)
C20 0.051(2) 0.059(2) 0.0294(16) 0.0017(15) 0.0007(15) -0.0022(17)
C4 0.066(3) 0.054(2) 0.049(2) 0.0016(17) 0.0226(19) -0.0071(19)
C9 0.0404(19) 0.050(2) 0.0299(15) -0.0120(14) 0.0046(13) -0.0087(15)
C13 0.061(2) 0.056(2) 0.055(2) -0.0022(18) 0.0212(19) -0.0059(18)
C10 0.0416(19) 0.0457(19) 0.0323(15) 0.0011(14) -0.0002(14) -0.0075(15)
O5 0.099(2) 0.0548(16) 0.0534(14) 0.0210(13) 0.0006(14) -0.0039(15)
F2 0.0699(17) 0.152(3) 0.0531(12) -0.0012(14) -0.0159(12) 0.0018(16)
C16 0.063(2) 0.042(2) 0.0417(17) -0.0034(16) -0.0058(17) -0.0008(17)
C14 0.072(3) 0.043(2) 0.0368(17) -0.0065(16) 0.0143(17) -0.0141(18)
O10 0.0547(18) 0.092(2) 0.0831(19) -0.0233(16) 0.0089(15) -0.0197(16)
C6 0.054(2) 0.050(2) 0.0513(19) 0.0161(17) 0.0024(18) -0.0066(18)
O8 0.0778(19) 0.0498(15) 0.0685(16) -0.0125(13) 0.0209(15) -0.0075(13)
C3 0.055(2) 0.054(2) 0.0449(18) 0.0069(17) -0.0005(17) -0.0010(18)
C1 0.046(2) 0.047(2) 0.0400(17) 0.0013(15) -0.0017(16) -0.0039(16)
F1 0.0817(18) 0.125(2) 0.0790(16) 0.0491(16) 0.0221(14) -0.0122(16)
O7 0.0400(15) 0.132(3) 0.0599(15) 0.0261(16) -0.0090(12) -0.0268(15)
O11 0.108(3) 0.100(2) 0.0752(19) -0.0239(18) 0.0480(19) 0.012(2)
C21 0.049(2) 0.060(2) 0.0343(17) 0.0145(16) -0.0027(15) -0.0051(17)
C11 0.051(2) 0.088(3) 0.049(2) 0.003(2) 0.0019(19) 0.012(2)
O17 0.0562(17) 0.0697(18) 0.0803(18) 0.0079(14) 0.0129(15) -0.0180(14)
F6 0.0857(18) 0.0777(16) 0.1066(19) -0.0268(14) 0.0333(16) 0.0052(14)
O1 0.0582(17) 0.0781(19) 0.0742(18) 0.0059(14) 0.0149(15) -0.0262(15)
O15 0.098(2) 0.0609(17) 0.0512(14) -0.0220(13) 0.0034(14) 0.0025(15)
O19 0.0459(15) 0.0449(15) 0.135(2) -0.0311(16) 0.0116(16) -0.0073(12)
F4 0.083(2) 0.0561(15) 0.226(3) -0.0197(19) 0.041(2) -0.0274(14)
O12 0.141(3) 0.0524(17) 0.0452(14) 0.0131(13) 0.0047(16) -0.0079(17)
O3 0.089(2) 0.087(2) 0.0733(18) 0.0279(17) -0.0153(16) 0.0243(18)
F3 0.099(2) 0.139(2) 0.0863(17) -0.0367(17) 0.0219(15) 0.0337(18)
F5 0.100(2) 0.106(2) 0.122(2) 0.0468(18) -0.0018(19) 0.0248(17)
O20 0.074(2) 0.109(2) 0.0590(16) 0.0178(16) -0.0046(15) 0.0150(17)
O4 0.125(3) 0.085(2) 0.086(2) -0.0170(18) 0.063(2) 0.009(2)
O18 0.0580(17) 0.114(2) 0.0589(15) -0.0258(16) 0.0135(14) 0.0014(16)
C22 0.057(3) 0.050(2) 0.075(3) 0.002(2) 0.005(2) -0.0080(19)

loop_
_atom_type_symbol
_atom_type_description
_atom_type_scat_dispersion_real
_atom_type_scat_dispersion_imag
_atom_type_scat_source
C C 0.0033 0.0016 'International Tables Vol C Tables 4.2.6.8 and 6.1.1.4'
H H 0.0000 0.0000 'International Tables Vol C Tables 4.2.6.8 and 6.1.1.4'
N N 0.0061 0.0033 'International Tables Vol C Tables 4.2.6.8 and 6.1.1.4'
O O 0.0106 0.0060 'International Tables Vol C Tables 4.2.6.8 and 6.1.1.4'
F F 0.0171 0.0103 'International Tables Vol C Tables 4.2.6.8 and 6.1.1.4'
S S 0.1246 0.1234 'International Tables Vol C Tables 4.2.6.8 and 6.1.1.4'
Fe Fe 0.3463 0.8444 'International Tables Vol C Tables 4.2.6.8 and 6.1.1.4'

loop_
_geom_angle_atom_site_label_1
_geom_angle_atom_site_label_2
_geom_angle_atom_site_label_3
_geom_angle
C2 Fe1 C3 89.97(15)
C2 Fe1 C1 96.12(15)
C3 Fe1 C1 96.46(15)
C2 Fe1 S1 90.44(11)
C3 Fe1 S1 160.90(12)
C1 Fe1 S1 102.48(11)
C2 Fe1 S2 154.01(11)
C3 Fe1 S2 89.69(12)
C1 Fe1 S2 109.74(10)
S1 Fe1 S2 81.67(4)
C2 Fe1 Fe2 97.57(11)
C3 Fe1 Fe2 103.16(12)
C1 Fe1 Fe2 156.00(10)
S1 Fe1 Fe2 57.88(3)
S2 Fe1 Fe2 57.33(2)
C15 Fe4 C16 90.58(15)
C15 Fe4 C17 98.52(14)
C16 Fe4 C17 95.09(15)
C15 Fe4 S4 88.76(11)
C16 Fe4 S4 160.64(12)
C17 Fe4 S4 104.14(10)
C15 Fe4 S5 155.38(11)
C16 Fe4 S5 91.03(11)
C17 Fe4 S5 105.80(10)
S4 Fe4 S5 81.74(4)
C15 Fe4 Fe3 98.98(11)
C16 Fe4 Fe3 103.66(12)
C17 Fe4 Fe3 154.11(10)
S4 Fe4 Fe3 57.42(3)
S5 Fe4 Fe3 56.85(2)
C13 Fe3 C14 89.70(15)
C13 Fe3 C12 97.15(16)
C14 Fe3 C12 98.85(16)
C13 Fe3 S5 160.95(13)
C14 Fe3 S5 90.08(11)
C12 Fe3 S5 101.71(10)
C13 Fe3 S4 89.58(11)
C14 Fe3 S4 153.45(12)
C12 Fe3 S4 107.57(11)
S5 Fe3 S4 82.20(3)
C13 Fe3 Fe4 103.42(12)
C14 Fe3 Fe4 97.12(12)
C12 Fe3 Fe4 153.93(10)
S5 Fe3 Fe4 57.73(3)
S4 Fe3 Fe4 57.37(2)
C4 Fe2 C5 91.44(15)
C4 Fe2 C6 95.89(17)
C5 Fe2 C6 96.50(15)
C4 Fe2 S2 161.21(12)
C5 Fe2 S2 90.56(10)
C6 Fe2 S2 102.44(12)
C4 Fe2 S1 88.63(11)
C5 Fe2 S1 154.55(11)
C6 Fe2 S1 108.82(11)
S2 Fe2 S1 81.64(3)
C4 Fe2 Fe1 103.25(12)
C5 Fe2 Fe1 98.23(11)
C6 Fe2 Fe1 155.45(10)
S2 Fe2 Fe1 57.99(3)
S1 Fe2 Fe1 57.15(2)
C7 S1 Fe1 101.01(10)
C7 S1 Fe2 100.67(9)
Fe1 S1 Fe2 64.97(3)
C8 S2 Fe2 98.38(9)
C8 S2 Fe1 101.11(9)
Fe2 S2 Fe1 64.68(3)
C19 S5 Fe3 100.69(9)
C19 S5 Fe4 99.80(10)
Fe3 S5 Fe4 65.42(3)
C18 S4 Fe4 97.79(10)
C18 S4 Fe3 101.14(10)
Fe4 S4 Fe3 65.22(3)
O7 S3 O8 117.55(18)
O7 S3 O9 115.09(16)
O8 S3 O9 112.22(15)
O7 S3 C11 102.78(17)
O8 S3 C11 103.66(17)
O9 S3 C11 103.12(18)
O18 S6 O20 115.59(17)
O18 S6 O19 114.29(17)
O20 S6 O19 115.59(18)
O18 S6 C22 104.12(18)
O20 S6 C22 102.75(19)
O19 S6 C22 101.87(17)
C8 N2 C9 120.5(3)
C8 N2 H2 119.3(18)
C9 N2 H2 120.1(18)
N1 C7 C8 124.2(2)
N1 C7 S1 121.5(2)
C8 C7 S1 114.4(2)
C19 N4 C20 115.8(3)
C7 N1 C10 115.8(2)
N3 C18 C19 117.4(3)
N3 C18 S4 123.9(2)
C19 C18 S4 118.7(2)
N4 C19 C18 123.8(3)
N4 C19 S5 121.1(2)
C18 C19 S5 115.1(2)
C18 N3 C21 120.8(3)
C18 N3 H3 120(2)
C21 N3 H3 119(2)
O15 C15 Fe4 178.7(3)
O2 C2 Fe1 178.0(3)
N2 C8 C7 117.3(3)
N2 C8 S2 123.4(2)
C7 C8 S2 119.3(2)
O5 C5 Fe2 179.7(3)
O10 C12 Fe3 177.3(3)
O17 C17 Fe4 173.7(3)
N4 C20 C21 123.1(3)
N4 C20 H20A 118.4
C21 C20 H20A 118.4
O4 C4 Fe2 179.6(3)
N2 C9 C10 118.9(3)
N2 C9 H9B 120.6
C10 C9 H9B 120.6
O11 C13 Fe3 179.3(4)
N1 C10 C9 123.1(3)
N1 C10 H10A 118.5
C9 C10 H10A 118.5
O14 C16 Fe4 177.8(3)
O12 C14 Fe3 176.2(3)
O6 C6 Fe2 173.1(3)
O3 C3 Fe1 179.0(4)
O1 C1 Fe1 172.3(3)
N3 C21 C20 118.7(3)
N3 C21 H21A 120.7
C20 C21 H21A 120.7
F1 C11 F3 108.0(3)
F1 C11 F2 107.6(3)
F3 C11 F2 109.0(3)
F1 C11 S3 111.6(3)
F3 C11 S3 110.3(3)
F2 C11 S3 110.3(3)
F4 C22 F6 108.3(3)
F4 C22 F5 108.4(4)
F6 C22 F5 105.4(3)
F4 C22 S6 111.5(3)
F6 C22 S6 112.0(3)
F5 C22 S6 110.9(3)

loop_
_geom_bond_atom_site_label_1
_geom_bond_atom_site_label_2
_geom_bond_distance
Fe1 C2 1.782(3)
Fe1 C3 1.792(4)
Fe1 C1 1.827(3)
Fe1 S1 2.2743(10)
Fe1 S2 2.3009(10)
Fe1 Fe2 2.4527(10)
Fe4 C15 1.779(3)
Fe4 C16 1.791(4)
Fe4 C17 1.831(4)
Fe4 S4 2.2846(10)
Fe4 S5 2.2900(10)
Fe4 Fe3 2.4630(10)
Fe3 C13 1.787(4)
Fe3 C14 1.788(4)
Fe3 C12 1.818(4)
Fe3 S5 2.2675(9)
Fe3 S4 2.2859(10)
Fe2 C4 1.790(4)
Fe2 C5 1.796(4)
Fe2 C6 1.810(4)
Fe2 S2 2.2841(10)
Fe2 S1 2.2926(10)
S1 C7 1.786(3)
S2 C8 1.749(3)
S5 C19 1.775(3)
S4 C18 1.746(3)
S3 O7 1.418(3)
S3 O8 1.434(3)
S3 O9 1.448(2)
S3 C11 1.810(4)
S6 O18 1.424(3)
S6 O20 1.426(3)
S6 O19 1.438(3)
S6 C22 1.815(4)
N2 C8 1.325(3)
N2 C9 1.344(4)
N2 H2 0.95(3)
C7 N1 1.302(3)
C7 C8 1.391(4)
N4 C19 1.306(3)
N4 C20 1.346(4)
N1 C10 1.344(3)
C18 N3 1.323(4)
C18 C19 1.395(4)
N3 C21 1.342(4)
N3 H3 0.79(3)
C15 O15 1.139(4)
C2 O2 1.137(4)
C5 O5 1.123(4)
C12 O10 1.134(4)
O14 C16 1.128(4)
O6 C6 1.127(4)
C17 O17 1.112(4)
C20 C21 1.354(4)
C20 H20A 0.9300
C4 O4 1.124(4)
C9 C10 1.351(4)
C9 H9B 0.9300
C13 O11 1.127(4)
C10 H10A 0.9300
F2 C11 1.328(4)
C14 O12 1.132(4)
C3 O3 1.126(4)
C1 O1 1.121(4)
F1 C11 1.307(4)
C21 H21A 0.9300
C11 F3 1.327(4)
F6 C22 1.311(4)
F4 C22 1.302(4)
F5 C22 1.325(5)
